data_2212782
loop_
_publ_author_name
'Grigoriev, Mikhail S.'
'Krot, Nikolai N.'

_publ_section_title
;
 Tricaesium dihydroxotetraoxoplutonate(VII) trihydrate
;
_journal_coeditor_code BR2033
_journal_issue 4
_journal_name_full 'Acta Crystallographica Section E'
_journal_page_first i108
_journal_page_last i110
_journal_paper_doi 10.1107/S1600536807011877
_journal_volume 63
_journal_year 2007
_chemical_formula_iupac 'Cs3 [Pu O4 (O H)2], 3H2 O'
_chemical_formula_structural 'Cs3 Pu O4 (O H)2 (H2 O)3'
_chemical_formula_sum 'Cs3 H8 O9 Pu'
_chemical_formula_weight 789.84
_chemical_name_systematic
;
Tricaesium dihydroxotetraoxoplutonate(VII) trihydrate
;
_space_group_IT_number 15
_symmetry_cell_setting monoclinic
_symmetry_space_group_name_Hall '-C 2yc'
_symmetry_space_group_name_H-M 'C 1 2/c 1'
_atom_sites_solution_hydrogens difmap
_atom_sites_solution_primary direct
_atom_sites_solution_secondary difmap
_audit_creation_method SHELXL-97
_cell_angle_alpha 90.00
_cell_angle_beta 91.3913(12)
_cell_angle_gamma 90.00
_cell_formula_units_Z 4
_cell_length_a 12.5381(3)
_cell_length_b 11.4983(3)
_cell_length_c 8.0195(2)
_cell_measurement_reflns_used 9469
_cell_measurement_temperature 293(2)
_cell_measurement_theta_max 44.99
_cell_measurement_theta_min 2.40
_cell_volume 1155.81(5)
_computing_cell_refinement 'SAINT-Plus (Bruker, 1998)'
_computing_data_collection 'SMART (Bruker, 1998)'
_computing_data_reduction SAINT-Plus
_computing_molecular_graphics 'SHELXTL97 (Sheldrick, 1997b)'
_computing_publication_material SHELXTL97
_computing_structure_refinement 'SHELXL97 (Sheldrick, 1997a)'
_computing_structure_solution 'SHELXS97 (Sheldrick, 1997a)'
_diffrn_ambient_temperature 293(2)
_diffrn_measured_fraction_theta_full 0.992
_diffrn_measured_fraction_theta_max 0.992
_diffrn_measurement_device_type
;
Bruker KAPPA APEX II area-detector diffractometer
;
_diffrn_measurement_method '\w and \f'
_diffrn_radiation_monochromator graphite
_diffrn_radiation_source 'fine-focus sealed tube'
_diffrn_radiation_type MoK\a
_diffrn_radiation_wavelength 0.71073
_diffrn_reflns_av_R_equivalents 0.0330
_diffrn_reflns_av_sigmaI/netI 0.0262
_diffrn_reflns_limit_h_max 24
_diffrn_reflns_limit_h_min -16
_diffrn_reflns_limit_k_max 22
_diffrn_reflns_limit_k_min -22
_diffrn_reflns_limit_l_max 15
_diffrn_reflns_limit_l_min -15
_diffrn_reflns_number 23677
_diffrn_reflns_theta_full 44.99
_diffrn_reflns_theta_max 44.99
_diffrn_reflns_theta_min 2.40
_diffrn_standards_number 0
_exptl_absorpt_coefficient_mu 15.033
_exptl_absorpt_correction_T_max 0.5846
_exptl_absorpt_correction_T_min 0.3753
_exptl_absorpt_correction_type multi-scan
_exptl_absorpt_process_details '(SADABS; Sheldrick, 1996)'
_exptl_crystal_colour black
_exptl_crystal_density_diffrn 4.539
_exptl_crystal_density_method 'not measured'
_exptl_crystal_description fragment
_exptl_crystal_F_000 1356
_exptl_crystal_size_max 0.16
_exptl_crystal_size_mid 0.06
_exptl_crystal_size_min 0.04
_refine_diff_density_max 2.107
_refine_diff_density_min -2.637
_refine_ls_extinction_coef 0.01490(16)
_refine_ls_extinction_expression Fc^*^=kFc[1+0.001xFc^2^\l^3^/sin(2\q)]^-1/4^
_refine_ls_extinction_method SHELXL97
_refine_ls_goodness_of_fit_ref 1.064
_refine_ls_hydrogen_treatment refall
_refine_ls_matrix_type full
_refine_ls_number_parameters 79
_refine_ls_number_reflns 4717
_refine_ls_number_restraints 4
_refine_ls_restrained_S_all 1.064
_refine_ls_R_factor_all 0.0282
_refine_ls_R_factor_gt 0.0213
_refine_ls_shift/su_max 0.005
_refine_ls_shift/su_mean 0.000
_refine_ls_structure_factor_coef Fsqd
_refine_ls_weighting_details 'calc w=1/[\s^2^(Fo^2^)+(0.0176P)^2^+0.383P] where P=(Fo^2^+2Fc^2^)/3'
_refine_ls_weighting_scheme calc
_refine_ls_wR_factor_gt 0.0418
_refine_ls_wR_factor_ref 0.0438
_reflns_number_gt 4033
_reflns_number_total 4717
_reflns_threshold_expression I>2\s(I)
_cod_data_source_file br2033.cif
_cod_data_source_block I
_cod_depositor_comments
;
The following automatic conversions were performed:
'_symmetry_cell_setting' value 'Monoclinic' changed to 'monoclinic'
according to '/home/saulius/struct/CIF-dictionaries/cif_core.dic'
dictionary named 'cif_core.dic' version 2.4.1 from 2010-06-29.

Automatic conversion script
Id: cif_fix_enum 1527 2010-12-29 10:47:43Z saulius 

The following automatic conversions were performed:

'_symmetry_cell_setting' value 'Monoclinic' changed to 'monoclinic'
according to /home/saulius/struct/CIF-dictionaries/cif_core.dic
dictionary named 'cif_core.dic' version 2.4.1 from 2010-06-29.

Automatic conversion script
Id: cif_fix_values 1715 2011-07-08 13:25:40Z adriana 
;
_cod_original_sg_symbol_H-M 'C 2/c'
_cod_database_code 2212782
_cod_database_fobs_code 2212782

loop_
_symmetry_equiv_pos_as_xyz
'x, y, z'
'-x, y, -z+1/2'
'x+1/2, y+1/2, z'
'-x+1/2, y+1/2, -z+1/2'
'-x, -y, -z'
'x, -y, z-1/2'
'-x+1/2, -y+1/2, -z'
'x+1/2, -y+1/2, z-1/2'

loop_
_atom_site_type_symbol
_atom_site_label
_atom_site_fract_x
_atom_site_fract_y
_atom_site_fract_z
_atom_site_U_iso_or_equiv
_atom_site_adp_type
_atom_site_calc_flag
_atom_site_refinement_flags
_atom_site_occupancy
Pu Pu 0.2500 0.2500 0.5000 0.01243(2) Uani d S 1
Cs Cs1 0.301977(9) 0.089341(10) 0.048753(16) 0.02221(3) Uani d . 1
Cs Cs2 0.0000 0.066558(18) 0.7500 0.02884(4) Uani d S 1
O O1 0.18708(13) 0.12102(12) 0.3899(2) 0.0240(3) Uani d . 1
O O2 0.22676(14) 0.18090(15) 0.7068(2) 0.0269(3) Uani d . 1
O O3 0.42108(12) 0.16183(14) 0.4997(2) 0.0258(3) Uani d D 1
H H3 0.428(4) 0.118(4) 0.422(5) 0.060(14) Uiso d D 1
O O4 0.57271(14) 0.31917(16) 0.5833(2) 0.0286(3) Uani d D 1
H H4A 0.590(3) 0.315(3) 0.685(3) 0.041(10) Uiso d D 1
H H4B 0.523(3) 0.269(3) 0.572(7) 0.048(12) Uiso d D 1
O O5 0.5000 0.0278(2) 0.7500 0.0329(5) Uani d SD 1
H H5 0.474(3) 0.074(3) 0.679(4) 0.036(9) Uiso d D 1

loop_
_atom_site_aniso_label
_atom_site_aniso_U_11
_atom_site_aniso_U_22
_atom_site_aniso_U_33
_atom_site_aniso_U_12
_atom_site_aniso_U_13
_atom_site_aniso_U_23
Pu 0.01262(4) 0.01308(3) 0.01151(3) -0.00042(2) -0.00173(2) 0.00081(2)
Cs1 0.02266(5) 0.02072(5) 0.02318(5) 0.00302(3) -0.00102(4) -0.00047(4)
Cs2 0.03000(9) 0.03006(8) 0.02623(8) 0.000 -0.00439(7) 0.000
O1 0.0254(7) 0.0191(5) 0.0271(7) -0.0027(4) -0.0056(5) -0.0043(5)
O2 0.0302(8) 0.0316(7) 0.0188(6) -0.0026(5) 0.0006(5) 0.0087(5)
O3 0.0183(6) 0.0270(6) 0.0319(8) 0.0048(5) -0.0028(5) -0.0047(6)
O4 0.0229(7) 0.0373(8) 0.0253(7) -0.0058(6) -0.0024(6) 0.0037(6)
O5 0.0420(14) 0.0241(10) 0.0319(12) 0.000 -0.0126(11) 0.000

loop_
_atom_type_symbol
_atom_type_description
_atom_type_scat_dispersion_real
_atom_type_scat_dispersion_imag
_atom_type_scat_source
O O 0.0106 0.0060 'International Tables Vol C Tables 4.2.6.8 and 6.1.1.4'
H H 0.0000 0.0000 'International Tables Vol C Tables 4.2.6.8 and 6.1.1.4'
Cs Cs -0.3680 2.1192 'International Tables Vol C Tables 4.2.6.8 and 6.1.1.4'
Pu Pu -9.4100 4.3056 'International Tables Vol C Tables 4.2.6.8 and 6.1.1.4'

loop_
_geom_angle_atom_site_label_1
_geom_angle_atom_site_label_2
_geom_angle_atom_site_label_3
_geom_angle_site_symmetry_1
_geom_angle_site_symmetry_3
_geom_angle
_geom_angle_publ_flag
O2 Pu O2 . 7_556 180.0 ?
O1 Pu O2 . 7_556 89.49(8) ?
O2 Pu O1 7_556 7_556 90.51(8) ?
O1 Pu O2 . . 90.51(8) yes
O1 Pu O3 . . 91.79(6) yes
O2 Pu O1 7_556 . 89.49(8) ?
O1 Pu O1 7_556 . 180.00(5) ?
O2 Pu O3 . . 88.84(7) yes
O2 Pu O3 7_556 . 91.16(7) ?
O1 Pu O3 7_556 . 88.21(6) ?
O2 Pu O3 . 7_556 91.16(7) ?
O2 Pu O3 7_556 7_556 88.84(7) ?
O1 Pu O3 7_556 7_556 91.79(6) ?
O1 Pu O3 . 7_556 88.21(6) ?
O3 Pu O3 . 7_556 180.0 ?
O2 Cs1 O1 1_554 6 76.62(4) ?
O2 Cs1 O4 1_554 8_455 72.27(5) ?
O1 Cs1 O4 6 8_455 82.94(5) ?
O2 Cs1 O1 1_554 . 126.96(4) ?
O1 Cs1 O1 6 . 103.40(5) ?
O4 Cs1 O1 8_455 . 55.51(5) ?
O2 Cs1 O5 1_554 5_656 143.92(3) ?
O1 Cs1 O5 6 5_656 103.07(5) ?
O4 Cs1 O5 8_455 5_656 143.80(4) ?
O1 Cs1 O5 . 5_656 88.65(3) ?
O2 Cs1 O4 1_554 2_655 64.64(4) ?
O1 Cs1 O4 6 2_655 136.60(5) ?
O4 Cs1 O4 8_455 2_655 102.14(4) ?
O1 Cs1 O4 . 2_655 115.02(4) ?
O5 Cs1 O4 5_656 2_655 97.46(5) ?
O2 Cs1 O3 1_554 6 109.04(5) ?
O1 Cs1 O3 6 6 57.84(4) ?
O4 Cs1 O3 8_455 6 137.76(4) ?
O1 Cs1 O3 . 6 115.22(4) ?
O5 Cs1 O3 5_656 6 49.05(5) ?
O4 Cs1 O3 2_655 6 116.73(4) ?
O2 Cs1 O2 1_554 7_556 102.70(4) ?
O1 Cs1 O2 6 7_556 144.61(4) ?
O4 Cs1 O2 8_455 7_556 63.86(4) ?
O1 Cs1 O2 . 7_556 48.27(4) ?
O5 Cs1 O2 5_656 7_556 97.50(4) ?
O4 Cs1 O2 2_655 7_556 66.84(4) ?
O3 Cs1 O2 6 7_556 146.03(4) ?
O2 Cs1 O2 1_554 6 123.38(5) ?
O1 Cs1 O2 6 6 47.40(4) ?
O4 Cs1 O2 8_455 6 90.60(4) ?
O1 Cs1 O2 . 6 69.75(4) ?
O5 Cs1 O2 5_656 6 70.01(4) ?
O4 Cs1 O2 2_655 6 166.89(4) ?
O3 Cs1 O2 6 6 52.28(4) ?
O2 Cs1 O2 7_556 6 117.392(8) ?
O2 Cs1 O5 1_554 1_554 70.79(4) ?
O1 Cs1 O5 6 1_554 83.82(4) ?
O4 Cs1 O5 8_455 1_554 142.70(4) ?
O1 Cs1 O5 . 1_554 161.75(3) ?
O5 Cs1 O5 5_656 1_554 73.311(12) ?
O4 Cs1 O5 2_655 1_554 66.03(5) ?
O3 Cs1 O5 6 1_554 54.38(5) ?
O2 Cs1 O5 7_556 1_554 130.05(4) ?
O2 Cs1 O5 6 1_554 105.43(5) ?
O2 Cs1 O3 1_554 2_655 95.78(4) ?
O1 Cs1 O3 6 2_655 125.49(4) ?
O4 Cs1 O3 8_455 2_655 146.63(4) ?
O1 Cs1 O3 . 2_655 122.03(4) ?
O5 Cs1 O3 5_656 2_655 54.38(4) ?
O4 Cs1 O3 2_655 2_655 45.94(4) ?
O3 Cs1 O3 6 2_655 75.39(4) ?
O2 Cs1 O3 7_556 2_655 89.90(4) ?
O2 Cs1 O3 6 2_655 120.96(4) ?
O5 Cs1 O3 1_554 2_655 44.27(4) ?
O4 Cs2 O4 8_456 7_556 129.77(7) ?
O4 Cs2 O2 8_456 . 70.79(5) ?
O4 Cs2 O2 7_556 . 88.61(4) ?
O4 Cs2 O2 8_456 2_556 88.61(4) ?
O4 Cs2 O2 7_556 2_556 70.79(5) ?
O2 Cs2 O2 . 2_556 130.81(6) ?
O4 Cs2 O4 8_456 4_546 95.46(5) ?
O4 Cs2 O4 7_556 4_546 129.85(5) ?
O2 Cs2 O4 . 4_546 131.69(4) ?
O2 Cs2 O4 2_556 4_546 93.24(4) ?
O4 Cs2 O4 8_456 3_445 129.85(5) ?
O4 Cs2 O4 7_556 3_445 95.46(5) ?
O2 Cs2 O4 . 3_445 93.24(4) ?
O2 Cs2 O4 2_556 3_445 131.69(4) ?
O4 Cs2 O4 4_546 3_445 59.82(6) ?
O4 Cs2 O1 8_456 5_556 138.54(5) ?
O4 Cs2 O1 7_556 5_556 78.21(4) ?
O2 Cs2 O1 . 5_556 148.61(4) ?
O2 Cs2 O1 2_556 5_556 71.38(4) ?
O4 Cs2 O1 4_546 5_556 51.75(4) ?
O4 Cs2 O1 3_445 5_556 60.40(4) ?
O4 Cs2 O1 8_456 6_556 78.21(4) ?
O4 Cs2 O1 7_556 6_556 138.54(5) ?
O2 Cs2 O1 . 6_556 71.38(4) ?
O2 Cs2 O1 2_556 6_556 148.61(4) ?
O4 Cs2 O1 4_546 6_556 60.40(4) ?
O4 Cs2 O1 3_445 6_556 51.75(4) ?
O1 Cs2 O1 5_556 6_556 100.11(5) ?
Pu O3 H3 . . 112(4) ?
H4A O4 H4B . . 103(5) ?

loop_
_geom_bond_atom_site_label_1
_geom_bond_atom_site_label_2
_geom_bond_site_symmetry_2
_geom_bond_distance
_geom_bond_publ_flag
Pu O1 7_556 1.8889(14) ?
Pu O1 . 1.8889(14) yes
Pu O2 . 1.8685(15) yes
Pu O2 7_556 1.8685(16) ?
Pu O3 . 2.3726(15) yes
Pu O3 7_556 2.3726(15) ?
Pu Cs1 6_556 3.97361(16) ?
Pu Cs1 4 3.97361(16) ?
Pu Cs1 7_556 4.12884(15) ?
Pu Cs1 . 4.12884(15) ?
Pu Cs2 . 4.31265(12) ?
Pu Cs2 7_556 4.31265(13) ?
Cs1 O2 1_554 3.0644(16) ?
Cs1 O1 6 3.0757(16) ?
Cs1 O4 8_455 3.0798(17) ?
Cs1 O1 . 3.1437(18) ?
Cs1 O5 5_656 3.2232(10) ?
Cs1 O4 2_655 3.264(2) ?
Cs1 O3 6 3.2794(17) ?
Cs1 O2 7_556 3.3143(18) ?
Cs1 O2 6 3.4944(18) ?
Cs1 O5 1_554 3.5629(5) ?
Cs1 O3 2_655 3.6011(15) ?
Cs1 Pu 4_545 3.97361(16) ?
Cs1 H3 . 3.37(4) ?
Cs2 O4 8_456 3.0958(19) ?
Cs2 O4 7_556 3.0958(19) ?
Cs2 O2 . 3.1590(17) ?
Cs2 O2 2_556 3.1590(16) ?
Cs2 O4 4_546 3.282(2) ?
Cs2 O4 3_445 3.282(2) ?
Cs2 O1 5_556 3.3592(14) ?
Cs2 O1 6_556 3.3592(14) ?
Cs2 Cs2 5_557 4.29195(17) ?
Cs2 Cs2 5_556 4.29196(18) ?
Cs2 Pu 2_556 4.31265(12) ?
O1 Cs1 6_556 3.0757(16) ?
O1 Cs2 5_556 3.3592(14) ?
O2 Cs1 1_556 3.0644(16) ?
O2 Cs1 7_556 3.3143(18) ?
O2 Cs1 6_556 3.4944(18) ?
O3 Cs1 6_556 3.2794(17) ?
O3 Cs1 2_655 3.6011(15) ?
O3 H3 . 0.809(19) ?
O4 Cs1 8_556 3.0798(17) ?
O4 Cs2 7_556 3.0958(19) ?
O4 Cs1 2_655 3.264(2) ?
O4 Cs2 3 3.282(2) ?
O4 H4A . 0.839(19) ?
O4 H4B . 0.853(19) ?
O5 Cs1 6_556 3.2232(10) ?
O5 Cs1 5_656 3.2232(10) ?
O5 Cs1 1_556 3.5629(5) ?
O5 Cs1 2_655 3.5629(5) ?
O5 H5 . 0.844(18) ?

loop_
_geom_hbond_atom_site_label_D
_geom_hbond_atom_site_label_H
_geom_hbond_atom_site_label_A
_geom_hbond_site_symmetry_A
_geom_hbond_distance_DH
_geom_hbond_distance_HA
_geom_hbond_distance_DA
_geom_hbond_angle_DHA
_geom_hbond_publ_flag
O3 H3 O5 5_656 0.809(19) 2.36(2) 3.137(2) 161(5) yes
O4 H4A O1 8_556 0.839(19) 2.16(3) 2.899(3) 148(4) yes
O4 H4B O3 . 0.853(19) 1.86(2) 2.697(2) 168(6) yes
O5 H5 O3 . 0.844(18) 1.86(2) 2.700(2) 172(4) yes
